data_2232373
loop_
_publ_author_name
'Sarkar, Shuranjan'
'Lee, Hong-In'

_publ_section_title
;
 <i>N</i>,<i>N</i>'-(Ethane-1,2-diyldi-<i>o</i>-phenylene)bis(pyridine-2-carboxamide)
;
_journal_coeditor_code KP2356
_journal_issue 11
_journal_name_full 'Acta Crystallographica Section E'
_journal_page_first o2988
_journal_paper_doi 10.1107/S1600536811042309
_journal_volume 67
_journal_year 2011
_chemical_formula_iupac 'C26 H22 N4 O2'
_chemical_formula_moiety 'C26 H22 N4 O2'
_chemical_formula_sum 'C26 H22 N4 O2'
_chemical_formula_weight 422.48
_chemical_name_systematic
;
<i>N</i>,<i>N</i>'-(Ethane-1,2-diyldi-<i>o</i>-phenylene)bis(pyridine-
2-carboxamide)
;
_space_group_IT_number 14
_symmetry_cell_setting monoclinic
_symmetry_space_group_name_Hall '-P 2yn'
_symmetry_space_group_name_H-M 'P 1 21/n 1'
_atom_sites_solution_hydrogens geom
_atom_sites_solution_primary direct
_atom_sites_solution_secondary difmap
_audit_creation_method SHELXL-97
_cell_angle_alpha 90.00
_cell_angle_beta 91.429(2)
_cell_angle_gamma 90.00
_cell_formula_units_Z 2
_cell_length_a 5.9548(5)
_cell_length_b 11.9548(10)
_cell_length_c 14.8133(12)
_cell_measurement_reflns_used 1330
_cell_measurement_temperature 200(2)
_cell_measurement_theta_max 25.82
_cell_measurement_theta_min 2.75
_cell_volume 1054.21(15)
_computing_cell_refinement 'SAINT (Bruker, 2000)'
_computing_data_collection 'SMART (Bruker, 2000)'
_computing_data_reduction 'SAINT (Bruker, 2000)'
_computing_molecular_graphics
;
ORTEPIII (Burnett & Johnson, 1996) and CrystalMaker (CrystalMaker,
2007)
;
_computing_publication_material 'publCIF (Westrip, 2010)'
_computing_structure_refinement 'SHELXL97 (Sheldrick, 2008)'
_computing_structure_solution 'SHELXS97 (Sheldrick, 2008)'
_diffrn_ambient_temperature 200(2)
_diffrn_measured_fraction_theta_full 0.999
_diffrn_measured_fraction_theta_max 0.999
_diffrn_measurement_device_type 'Bruker SMART CCD area-detector'
_diffrn_measurement_method 'phi and omega scans'
_diffrn_radiation_monochromator graphite
_diffrn_radiation_source 'fine-focus sealed tube'
_diffrn_radiation_type MoK\a
_diffrn_radiation_wavelength 0.71073
_diffrn_reflns_av_R_equivalents 0.0742
_diffrn_reflns_av_sigmaI/netI 0.1241
_diffrn_reflns_limit_h_max 7
_diffrn_reflns_limit_h_min -7
_diffrn_reflns_limit_k_max 11
_diffrn_reflns_limit_k_min -15
_diffrn_reflns_limit_l_max 19
_diffrn_reflns_limit_l_min -19
_diffrn_reflns_number 7762
_diffrn_reflns_theta_full 28.30
_diffrn_reflns_theta_max 28.30
_diffrn_reflns_theta_min 2.19
_diffrn_standards_decay_% 2.0
_exptl_absorpt_coefficient_mu 0.087
_exptl_absorpt_correction_type none
_exptl_crystal_colour colourless
_exptl_crystal_density_diffrn 1.331
_exptl_crystal_density_method 'not measured'
_exptl_crystal_description block
_exptl_crystal_F_000 444
_exptl_crystal_size_max 0.25
_exptl_crystal_size_mid 0.16
_exptl_crystal_size_min 0.12
_refine_diff_density_max 0.191
_refine_diff_density_min -0.210
_refine_ls_extinction_method none
_refine_ls_goodness_of_fit_ref 0.837
_refine_ls_hydrogen_treatment mixed
_refine_ls_matrix_type full
_refine_ls_number_parameters 149
_refine_ls_number_reflns 2616
_refine_ls_number_restraints 0
_refine_ls_restrained_S_all 0.837
_refine_ls_R_factor_all 0.1439
_refine_ls_R_factor_gt 0.0471
_refine_ls_shift/su_max 0.000
_refine_ls_shift/su_mean 0.000
_refine_ls_structure_factor_coef Fsqd
_refine_ls_weighting_details 'calc w=1/[\s^2^(Fo^2^)+(0.0126P)^2^+0.0000P] where P=(Fo^2^+2Fc^2^)/3'
_refine_ls_weighting_scheme calc
_refine_ls_wR_factor_gt 0.0640
_refine_ls_wR_factor_ref 0.0895
_reflns_number_gt 1118
_reflns_number_total 2616
_reflns_threshold_expression I>2sigma(I)
_cod_data_source_file kp2356.cif
_cod_data_source_block I
_cod_original_sg_symbol_H-M 'P 21/n'
_cod_database_code 2232373
_cod_database_fobs_code 2232373

loop_
_symmetry_equiv_pos_as_xyz
'x, y, z'
'-x+1/2, y+1/2, -z+1/2'
'-x, -y, -z'
'x-1/2, -y-1/2, z-1/2'

loop_
_atom_site_type_symbol
_atom_site_label
_atom_site_fract_x
_atom_site_fract_y
_atom_site_fract_z
_atom_site_U_iso_or_equiv
_atom_site_adp_type
_atom_site_calc_flag
_atom_site_refinement_flags
_atom_site_occupancy
_atom_site_symmetry_multiplicity
N N1 0.8708(3) 0.71472(14) 0.45440(12) 0.0405(5) Uani d . 1 1
C C1 0.8708(4) 0.64611(19) 0.38332(15) 0.0499(7) Uani d . 1 1
H H1 0.7466 0.6485 0.3418 0.060 Uiso calc R 1 1
C C2 1.0440(5) 0.57144(19) 0.36728(17) 0.0516(8) Uani d . 1 1
H H2 1.0382 0.5237 0.3160 0.062 Uiso calc R 1 1
C C3 1.2230(5) 0.5680(2) 0.42681(17) 0.0545(8) Uani d . 1 1
H H3 1.3435 0.5176 0.4174 0.065 Uiso calc R 1 1
C C4 1.2270(4) 0.63841(18) 0.50077(15) 0.0452(7) Uani d . 1 1
H H4 1.3501 0.6378 0.5428 0.054 Uiso calc R 1 1
C C5 1.0471(4) 0.70976(17) 0.51194(14) 0.0321(6) Uani d . 1 1
C C6 1.0488(4) 0.78986(18) 0.59027(14) 0.0316(6) Uani d . 1 1
O O1 1.1900(3) 0.78453(12) 0.65163(10) 0.0425(4) Uani d . 1 1
N N2 0.8816(3) 0.86669(15) 0.58299(12) 0.0333(5) Uani d . 1 1
H H14 0.789(4) 0.8555(18) 0.5327(15) 0.073(9) Uiso d . 1 1
C C7 0.8427(4) 0.96392(17) 0.63478(13) 0.0282(5) Uani d . 1 1
C C8 0.6431(4) 1.02237(17) 0.61789(13) 0.0282(5) Uani d . 1 1
C C9 0.4708(4) 0.98304(17) 0.54855(12) 0.0308(5) Uani d . 1 1
H H9A 0.3226 1.0149 0.5632 0.037 Uiso calc R 1 1
H H9B 0.4587 0.9006 0.5518 0.037 Uiso calc R 1 1
C C10 0.6084(4) 1.12198(18) 0.66456(14) 0.0379(6) Uani d . 1 1
H H10 0.4734 1.1627 0.6539 0.046 Uiso calc R 1 1
C C11 0.7673(4) 1.16257(18) 0.72620(15) 0.0425(7) Uani d . 1 1
H H11 0.7412 1.2308 0.7571 0.051 Uiso calc R 1 1
C C12 0.9627(4) 1.10390(19) 0.74251(14) 0.0421(7) Uani d . 1 1
H H12 1.0720 1.1318 0.7845 0.051 Uiso calc R 1 1
C C13 1.0005(4) 1.00386(18) 0.69758(13) 0.0352(6) Uani d . 1 1
H H13 1.1343 0.9627 0.7098 0.042 Uiso calc R 1 1

loop_
_atom_site_aniso_label
_atom_site_aniso_U_11
_atom_site_aniso_U_22
_atom_site_aniso_U_33
_atom_site_aniso_U_12
_atom_site_aniso_U_13
_atom_site_aniso_U_23
N1 0.0473(15) 0.0353(12) 0.0385(12) 0.0060(10) -0.0035(10) -0.0072(10)
C1 0.059(2) 0.0470(17) 0.0437(16) 0.0059(14) -0.0067(14) -0.0121(13)
C2 0.074(2) 0.0395(17) 0.0413(16) 0.0124(14) 0.0094(15) -0.0059(13)
C3 0.068(2) 0.0478(18) 0.0481(17) 0.0240(15) 0.0113(16) -0.0006(14)
C4 0.0487(19) 0.0428(16) 0.0442(16) 0.0168(13) 0.0035(13) 0.0024(13)
C5 0.0394(16) 0.0260(13) 0.0314(13) 0.0055(10) 0.0068(11) 0.0065(10)
C6 0.0353(16) 0.0290(14) 0.0306(13) 0.0010(11) 0.0038(11) 0.0084(11)
O1 0.0430(12) 0.0442(10) 0.0399(10) 0.0075(8) -0.0103(8) 0.0046(8)
N2 0.0355(14) 0.0330(12) 0.0311(12) 0.0081(9) -0.0053(10) -0.0056(9)
C7 0.0318(15) 0.0292(13) 0.0239(12) -0.0006(10) 0.0034(10) -0.0018(10)
C8 0.0305(15) 0.0296(13) 0.0249(12) 0.0001(10) 0.0053(10) 0.0028(10)
C9 0.0291(14) 0.0310(13) 0.0324(13) 0.0025(10) 0.0043(11) 0.0031(10)
C10 0.0444(18) 0.0344(15) 0.0354(14) 0.0044(11) 0.0102(13) 0.0012(11)
C11 0.059(2) 0.0331(15) 0.0365(14) -0.0052(13) 0.0141(14) -0.0064(11)
C12 0.0527(19) 0.0460(17) 0.0278(13) -0.0140(13) 0.0034(13) -0.0024(12)
C13 0.0375(16) 0.0404(15) 0.0278(13) -0.0035(11) 0.0026(11) 0.0015(11)

loop_
_atom_type_symbol
_atom_type_description
_atom_type_scat_dispersion_real
_atom_type_scat_dispersion_imag
_atom_type_scat_source
C C 0.0033 0.0016 'International Tables Vol C Tables 4.2.6.8 and 6.1.1.4'
H H 0.0000 0.0000 'International Tables Vol C Tables 4.2.6.8 and 6.1.1.4'
N N 0.0061 0.0033 'International Tables Vol C Tables 4.2.6.8 and 6.1.1.4'
O O 0.0106 0.0060 'International Tables Vol C Tables 4.2.6.8 and 6.1.1.4'

loop_
_geom_angle_atom_site_label_1
_geom_angle_atom_site_label_2
_geom_angle_atom_site_label_3
_geom_angle_site_symmetry_1
_geom_angle_site_symmetry_3
_geom_angle
C1 N1 C5 . . 117.4(2)
N1 C1 C2 . . 123.0(2)
N1 C1 H1 . . 118.5
C2 C1 H1 . . 118.5
C3 C2 C1 . . 118.6(2)
C3 C2 H2 . . 120.7
C1 C2 H2 . . 120.7
C2 C3 C4 . . 119.4(2)
C2 C3 H3 . . 120.3
C4 C3 H3 . . 120.3
C3 C4 C5 . . 118.2(2)
C3 C4 H4 . . 120.9
C5 C4 H4 . . 120.9
N1 C5 C4 . . 123.3(2)
N1 C5 C6 . . 116.96(19)
C4 C5 C6 . . 119.7(2)
O1 C6 N2 . . 125.7(2)
O1 C6 C5 . . 122.1(2)
N2 C6 C5 . . 112.3(2)
C6 N2 C7 . . 130.0(2)
C6 N2 H14 . . 112.8(15)
C7 N2 H14 . . 116.9(15)
C13 C7 C8 . . 120.4(2)
C13 C7 N2 . . 121.9(2)
C8 C7 N2 . . 117.7(2)
C10 C8 C7 . . 118.3(2)
C10 C8 C9 . . 119.8(2)
C7 C8 C9 . . 121.84(19)
C8 C9 C9 . 3_676 112.8(2)
C8 C9 H9A . . 109.0
C9 C9 H9A 3_676 . 109.0
C8 C9 H9B . . 109.0
C9 C9 H9B 3_676 . 109.0
H9A C9 H9B . . 107.8
C11 C10 C8 . . 121.2(2)
C11 C10 H10 . . 119.4
C8 C10 H10 . . 119.4
C12 C11 C10 . . 119.9(2)
C12 C11 H11 . . 120.1
C10 C11 H11 . . 120.1
C11 C12 C13 . . 120.1(2)
C11 C12 H12 . . 120.0
C13 C12 H12 . . 120.0
C12 C13 C7 . . 120.1(2)
C12 C13 H13 . . 120.0
C7 C13 H13 . . 120.0

loop_
_geom_bond_atom_site_label_1
_geom_bond_atom_site_label_2
_geom_bond_site_symmetry_2
_geom_bond_distance
N1 C1 . 1.335(3)
N1 C5 . 1.337(3)
C1 C2 . 1.389(3)
C1 H1 . 0.9500
C2 C3 . 1.367(3)
C2 H2 . 0.9500
C3 C4 . 1.381(3)
C3 H3 . 0.9500
C4 C5 . 1.382(3)
C4 H4 . 0.9500
C5 C6 . 1.504(3)
C6 O1 . 1.224(2)
C6 N2 . 1.357(3)
N2 C7 . 1.415(2)
N2 H14 . 0.93(2)
C7 C13 . 1.390(3)
C7 C8 . 1.396(3)
C8 C10 . 1.395(3)
C8 C9 . 1.509(3)
C9 C9 3_676 1.543(3)
C9 H9A . 0.9900
C9 H9B . 0.9900
C10 C11 . 1.386(3)
C10 H10 . 0.9500
C11 C12 . 1.375(3)
C11 H11 . 0.9500
C12 C13 . 1.390(3)
C12 H12 . 0.9500
C13 H13 . 0.9500

loop_
_geom_hbond_atom_site_label_D
_geom_hbond_atom_site_label_H
_geom_hbond_atom_site_label_A
_geom_hbond_site_symmetry_A
_geom_hbond_distance_DH
_geom_hbond_distance_HA
_geom_hbond_distance_DA
_geom_hbond_angle_DHA
_geom_hbond_publ_flag
N2 H14 N1 . 0.93(2) 2.11(3) 2.632(2) 114.7(18) yes
C13 H13 O1 . 0.95 2.33 2.941(3) 122 yes
C12 H12 O1 2_756 0.95 2.48 3.352(3) 152 yes
C9 H9B O1 1_455 0.99 2.61 3.299(2) 127 yes

loop_
_geom_torsion_atom_site_label_1
_geom_torsion_atom_site_label_2
_geom_torsion_atom_site_label_3
_geom_torsion_atom_site_label_4
_geom_torsion_site_symmetry_4
_geom_torsion
C5 N1 C1 C2 . -0.1(4)
N1 C1 C2 C3 . -0.1(4)
C1 C2 C3 C4 . -0.1(4)
C2 C3 C4 C5 . 0.4(4)
C1 N1 C5 C4 . 0.5(3)
C1 N1 C5 C6 . 178.20(18)
C3 C4 C5 N1 . -0.6(4)
C3 C4 C5 C6 . -178.3(2)
N1 C5 C6 O1 . 172.4(2)
C4 C5 C6 O1 . -9.8(3)
N1 C5 C6 N2 . -8.7(3)
C4 C5 C6 N2 . 169.2(2)
O1 C6 N2 C7 . 8.3(4)
C5 C6 N2 C7 . -170.7(2)
C6 N2 C7 C13 . 9.2(3)
C6 N2 C7 C8 . -173.7(2)
C13 C7 C8 C10 . 0.9(3)
N2 C7 C8 C10 . -176.24(18)
C13 C7 C8 C9 . 178.45(17)
N2 C7 C8 C9 . 1.3(3)
C10 C8 C9 C9 3_676 96.1(3)
C7 C8 C9 C9 3_676 -81.4(3)
C7 C8 C10 C11 . 0.1(3)
C9 C8 C10 C11 . -177.55(19)
C8 C10 C11 C12 . -0.4(3)
C10 C11 C12 C13 . -0.3(3)
C11 C12 C13 C7 . 1.2(3)
C8 C7 C13 C12 . -1.5(3)
N2 C7 C13 C12 . 175.5(2)
